data_7707568
loop_
_publ_author_name
'Jiang, Cheng-Gang'
'Yuan, Yan-Fang'
'Meng, Xiao-Yu'
'Zhou, Ke-Ke'
'Zhuang, Gui-Lin'
'Li, Bao'
'Zhang, Tianle'

_publ_section_title
;
 Thermally induced transformation of a Cu<sub>4</sub>I<sub>4</sub>-based
 cluster to a Cu<sub>2</sub>I<sub>2</sub>-based cluster under mild
 conditions.
;
_journal_issue 26
_journal_name_full 'Dalton transactions (Cambridge, England : 2003)'
_journal_page_first 9016
_journal_page_last 9020
_journal_paper_doi 10.1039/d1dt01527c
_journal_volume 50
_journal_year 2021
_chemical_formula_moiety 'C52 H48 Cu4 I4 N4 S4'
_chemical_formula_sum 'C52 H48 Cu4 I4 N4 S4'
_chemical_formula_weight 1618.98
_space_group_crystal_system triclinic
_space_group_IT_number 2
_space_group_name_Hall '-P 1'
_space_group_name_H-M_alt 'P -1'
_atom_sites_solution_hydrogens geom
_atom_sites_solution_primary direct
_audit_creation_date 2019-07-15
_audit_creation_method
;
Olex2 1.2
(compiled 2017.03.28 svn.r3405 for OlexSys, GUI svn.r5335)
;
_audit_update_record
;
2021-04-27 deposited with the CCDC.	2021-06-04 downloaded from the CCDC.
;
_cell_angle_alpha 85.488(2)
_cell_angle_beta 70.252(2)
_cell_angle_gamma 73.990(2)
_cell_formula_units_Z 1
_cell_length_a 10.0310(9)
_cell_length_b 10.9399(10)
_cell_length_c 14.2340(12)
_cell_measurement_reflns_used 6418
_cell_measurement_temperature 296(2)
_cell_measurement_theta_max 27.50
_cell_measurement_theta_min 3.04
_cell_volume 1412.9(2)
_computing_cell_refinement 'SAINT v8.37A (Bruker, 2015)'
_computing_data_reduction 'SAINT v8.37A (Bruker, 2015)'
_computing_molecular_graphics 'Olex2 (Dolomanov et al., 2009)'
_computing_publication_material 'Olex2 (Dolomanov et al., 2009)'
_computing_structure_refinement 'ShelXL (Sheldrick, 2015)'
_computing_structure_solution 'SIR2004 (Burla et al., 2007)'
_diffrn_ambient_temperature 296.6
_diffrn_measured_fraction_theta_full 0.996
_diffrn_measured_fraction_theta_max 0.997
_diffrn_measurement_device_type 'CCD area detector'
_diffrn_measurement_method 'phi and omega scans'
_diffrn_radiation_monochromator graphite
_diffrn_radiation_type MoK\a
_diffrn_radiation_wavelength 0.71073
_diffrn_reflns_av_R_equivalents 0.0150
_diffrn_reflns_av_unetI/netI 0.0266
_diffrn_reflns_Laue_measured_fraction_full 0.996
_diffrn_reflns_Laue_measured_fraction_max 0.997
_diffrn_reflns_limit_h_max 13
_diffrn_reflns_limit_h_min -13
_diffrn_reflns_limit_k_max 14
_diffrn_reflns_limit_k_min -12
_diffrn_reflns_limit_l_max 18
_diffrn_reflns_limit_l_min -13
_diffrn_reflns_number 11152
_diffrn_reflns_point_group_measured_fraction_full 0.996
_diffrn_reflns_point_group_measured_fraction_max 0.997
_diffrn_reflns_theta_full 25.242
_diffrn_reflns_theta_max 27.499
_diffrn_reflns_theta_min 3.041
_exptl_absorpt_coefficient_mu 3.855
_exptl_absorpt_correction_type none
_exptl_crystal_colour 'clear reddish orange'
_exptl_crystal_colour_lustre clear
_exptl_crystal_colour_modifier reddish
_exptl_crystal_colour_primary orange
_exptl_crystal_density_diffrn 1.903
_exptl_crystal_density_method 'not measured'
_exptl_crystal_description block
_exptl_crystal_F_000 780.0
_refine_diff_density_max 0.528
_refine_diff_density_min -0.798
_refine_diff_density_rms 0.076
_refine_ls_extinction_method none
_refine_ls_goodness_of_fit_ref 1.028
_refine_ls_hydrogen_treatment constr
_refine_ls_matrix_type full
_refine_ls_number_parameters 307
_refine_ls_number_reflns 6472
_refine_ls_number_restraints 0
_refine_ls_restrained_S_all 1.028
_refine_ls_R_factor_all 0.0333
_refine_ls_R_factor_gt 0.0244
_refine_ls_shift/su_max 0.001
_refine_ls_shift/su_mean 0.000
_refine_ls_structure_factor_coef Fsqd
_refine_ls_weighting_details 'w=1/[\s^2^(Fo^2^)+(0.0229P)^2^+0.8267P] where P=(Fo^2^+2Fc^2^)/3'
_refine_ls_weighting_scheme calc
_refine_ls_wR_factor_gt 0.0532
_refine_ls_wR_factor_ref 0.0567
_reflns_Friedel_coverage 0.000
_reflns_number_gt 5448
_reflns_number_total 6472
_reflns_threshold_expression 'I > 2\s(I)'
_cod_data_source_file d1dt01527c2.cif
_cod_data_source_block 1
_cod_depositor_comments 'Adding full bibliography for 7707567--7707568.cif.'
_cod_database_code 7707568
_shelx_shelxl_version_number 2014/7
_shelx_space_group_comment
;
The symmetry employed for this shelxl refinement is uniquely defined
by the following loop, which should always be used as a source of
symmetry information in preference to the above space-group names.
They are only intended as comments.
;
_olex2_refinement_description
;
1. Fixed Uiso
 At 1.2 times of:
  All C(H) groups, All C(H,H) groups
2.a Secondary CH2 refined with riding coordinates:
 C8(H8A,H8B), C20(H20A,H20B), C19(H19A,H19B), C7(H7A,H7B)
2.b Aromatic/amide H refined with riding coordinates:
 C12(H12), C11(H11), C10(H10), C17(H17), C15(H15), C16(H16), C22(H22),
 C26(H26), C5(H5), C24(H24), C23(H23), C25(H25), C6(H6), C3(H3), C1(H1), C2(H2)
;
_olex2_submission_special_instructions 'No special instructions were received'

loop_
_space_group_symop_operation_xyz
'x, y, z'
'-x, -y, -z'

loop_
_atom_site_label
_atom_site_type_symbol
_atom_site_fract_x
_atom_site_fract_y
_atom_site_fract_z
_atom_site_U_iso_or_equiv
_atom_site_adp_type
_atom_site_occupancy
_atom_site_site_symmetry_order
_atom_site_calc_flag
_atom_site_refinement_flags_posn
_atom_site_refinement_flags_adp
_atom_site_refinement_flags_occupancy
_atom_site_disorder_assembly
_atom_site_disorder_group
I2 I 0.99120(2) 0.29702(2) 0.47042(2) 0.03848(6) Uani 1 1 d . . . . .
I1 I 0.73650(2) 0.07293(2) 0.70256(2) 0.05014(6) Uani 1 1 d . . . . .
Cu1 Cu 0.74980(3) 0.23892(3) 0.55725(2) 0.03563(8) Uani 1 1 d . . . . .
Cu2 Cu 1.08948(4) -0.22991(3) 0.33433(3) 0.03863(8) Uani 1 1 d . . . . .
S2 S 0.75031(7) 0.40114(6) 0.76341(5) 0.03557(14) Uani 1 1 d . . . . .
S1 S 0.87405(8) -0.11359(7) 0.31507(5) 0.03844(15) Uani 1 1 d . . . . .
N1 N 0.6218(2) 0.1953(2) 0.48664(15) 0.0299(4) Uani 1 1 d . . . . .
N2 N 0.5635(2) 0.3932(2) 0.60786(15) 0.0315(4) Uani 1 1 d . . . . .
C13 C 0.4818(3) 0.2696(3) 0.51614(19) 0.0322(5) Uani 1 1 d . . . . .
C9 C 0.6594(3) 0.0979(2) 0.42315(19) 0.0325(5) Uani 1 1 d . . . . .
C12 C 0.3777(3) 0.2481(3) 0.4804(2) 0.0404(6) Uani 1 1 d . . . . .
H12 H 0.2817 0.2992 0.5018 0.049 Uiso 1 1 calc R . . . .
C18 C 0.5425(3) 0.4909(3) 0.66727(19) 0.0355(6) Uani 1 1 d . . . . .
C8 C 0.8152(3) 0.0158(3) 0.4031(2) 0.0379(6) Uani 1 1 d . . . . .
H8A H 0.8250 -0.0192 0.4660 0.046 Uiso 1 1 calc R . . . .
H8B H 0.8815 0.0699 0.3790 0.046 Uiso 1 1 calc R . . . .
C14 C 0.4488(3) 0.3757(3) 0.58643(19) 0.0335(6) Uani 1 1 d . . . . .
C20 C 0.8499(3) 0.4963(3) 0.7997(2) 0.0433(7) Uani 1 1 d . . . . .
H20A H 0.9140 0.4424 0.8331 0.052 Uiso 1 1 calc R . . . .
H20B H 0.9108 0.5289 0.7403 0.052 Uiso 1 1 calc R . . . .
C21 C 0.7474(3) 0.6057(3) 0.8680(2) 0.0424(6) Uani 1 1 d . . . . .
C19 C 0.6753(3) 0.5144(3) 0.6808(2) 0.0375(6) Uani 1 1 d . . . . .
H19A H 0.6495 0.5997 0.7077 0.045 Uiso 1 1 calc R . . . .
H19B H 0.7507 0.5101 0.6160 0.045 Uiso 1 1 calc R . . . .
C11 C 0.4176(3) 0.1506(3) 0.4131(2) 0.0442(7) Uani 1 1 d . . . . .
H11 H 0.3494 0.1363 0.3874 0.053 Uiso 1 1 calc R . . . .
C10 C 0.5598(3) 0.0737(3) 0.3839(2) 0.0423(6) Uani 1 1 d . . . . .
H10 H 0.5883 0.0070 0.3386 0.051 Uiso 1 1 calc R . . . .
C17 C 0.4041(3) 0.5731(3) 0.7097(2) 0.0519(8) Uani 1 1 d . . . . .
H17 H 0.3910 0.6392 0.7520 0.062 Uiso 1 1 calc R . . . .
C15 C 0.3082(3) 0.4566(3) 0.6265(2) 0.0514(8) Uani 1 1 d . . . . .
H15 H 0.2297 0.4439 0.6114 0.062 Uiso 1 1 calc R . . . .
C16 C 0.2870(3) 0.5552(4) 0.6883(3) 0.0618(10) Uani 1 1 d . . . . .
H16 H 0.1938 0.6097 0.7157 0.074 Uiso 1 1 calc R . . . .
C4 C 0.9806(4) -0.1213(4) 0.1124(2) 0.0623(10) Uani 1 1 d . . . . .
C22 C 0.6613(4) 0.5841(3) 0.9630(3) 0.0632(10) Uani 1 1 d . . . . .
H22 H 0.6655 0.5010 0.9844 0.076 Uiso 1 1 calc R . . . .
C7 C 0.9202(4) -0.0280(3) 0.1979(2) 0.0569(9) Uani 1 1 d . . . . .
H7A H 0.8331 0.0344 0.1929 0.068 Uiso 1 1 calc R . . . .
H7B H 0.9925 0.0162 0.1961 0.068 Uiso 1 1 calc R . . . .
C26 C 0.7360(5) 0.7283(3) 0.8390(3) 0.0681(10) Uani 1 1 d . . . . .
H26 H 0.7916 0.7453 0.7749 0.082 Uiso 1 1 calc R . . . .
C5 C 1.1285(5) -0.1527(4) 0.0585(3) 0.0723(11) Uani 1 1 d . . . . .
H5 H 1.1901 -0.1152 0.0755 0.087 Uiso 1 1 calc R . . . .
C24 C 0.5615(5) 0.8040(4) 0.9974(3) 0.0850(14) Uani 1 1 d . . . . .
H24 H 0.5008 0.8710 1.0410 0.102 Uiso 1 1 calc R . . . .
C23 C 0.5692(5) 0.6839(4) 1.0268(3) 0.0803(13) Uani 1 1 d . . . . .
H23 H 0.5120 0.6676 1.0906 0.096 Uiso 1 1 calc R . . . .
C25 C 0.6438(6) 0.8278(4) 0.9025(3) 0.0978(18) Uani 1 1 d . . . . .
H25 H 0.6372 0.9111 0.8811 0.117 Uiso 1 1 calc R . . . .
C6 C 1.1867(6) -0.2384(5) -0.0202(3) 0.0928(15) Uani 1 1 d . . . . .
H6 H 1.2863 -0.2573 -0.0569 0.111 Uiso 1 1 calc R . . . .
C3 C 0.8913(5) -0.1795(6) 0.0878(3) 0.1025(18) Uani 1 1 d . . . . .
H3 H 0.7911 -0.1597 0.1231 0.123 Uiso 1 1 calc R . . . .
C1 C 1.0984(7) -0.2944(6) -0.0433(4) 0.112(2) Uani 1 1 d . . . . .
H1 H 1.1380 -0.3521 -0.0967 0.134 Uiso 1 1 calc R . . . .
C2 C 0.9525(7) -0.2690(7) 0.0092(4) 0.132(2) Uani 1 1 d . . . . .
H2 H 0.8936 -0.3107 -0.0070 0.159 Uiso 1 1 calc R . . . .

loop_
_atom_site_aniso_label
_atom_site_aniso_U_11
_atom_site_aniso_U_22
_atom_site_aniso_U_33
_atom_site_aniso_U_23
_atom_site_aniso_U_13
_atom_site_aniso_U_12
I2 0.02617(8) 0.04957(11) 0.03944(10) 0.00383(8) -0.01044(7) -0.01099(7)
I1 0.07100(14) 0.04555(12) 0.04736(12) 0.00975(9) -0.02637(10) -0.03070(10)
Cu1 0.02561(15) 0.04098(19) 0.04276(19) -0.00681(14) -0.01528(14) -0.00567(13)
Cu2 0.04165(18) 0.03312(18) 0.04393(19) -0.00458(14) -0.02258(15) -0.00237(14)
S2 0.0394(3) 0.0319(3) 0.0368(3) -0.0043(3) -0.0144(3) -0.0080(3)
S1 0.0425(4) 0.0347(4) 0.0416(4) -0.0067(3) -0.0232(3) -0.0022(3)
N1 0.0253(10) 0.0328(11) 0.0346(11) 0.0006(9) -0.0143(9) -0.0073(8)
N2 0.0265(10) 0.0339(12) 0.0336(11) 0.0006(9) -0.0112(9) -0.0058(9)
C13 0.0258(11) 0.0367(14) 0.0358(13) 0.0061(11) -0.0120(10) -0.0099(10)
C9 0.0307(12) 0.0320(13) 0.0381(14) 0.0020(11) -0.0170(11) -0.0067(10)
C12 0.0278(13) 0.0434(16) 0.0541(17) 0.0047(13) -0.0201(12) -0.0086(11)
C18 0.0332(13) 0.0339(14) 0.0364(14) -0.0031(11) -0.0120(11) -0.0024(11)
C8 0.0358(13) 0.0375(15) 0.0439(15) -0.0115(12) -0.0207(12) -0.0024(11)
C14 0.0246(12) 0.0391(14) 0.0340(13) 0.0023(11) -0.0095(10) -0.0050(10)
C20 0.0416(15) 0.0477(17) 0.0467(16) -0.0083(13) -0.0190(13) -0.0133(13)
C21 0.0499(16) 0.0437(17) 0.0392(15) -0.0053(12) -0.0145(13) -0.0200(13)
C19 0.0425(14) 0.0275(13) 0.0438(15) -0.0044(11) -0.0178(12) -0.0056(11)
C11 0.0368(14) 0.0458(17) 0.0633(19) 0.0009(14) -0.0316(14) -0.0132(13)
C10 0.0436(15) 0.0383(15) 0.0545(17) -0.0045(13) -0.0281(14) -0.0095(12)
C17 0.0438(16) 0.0528(19) 0.0492(18) -0.0185(15) -0.0141(14) 0.0067(14)
C15 0.0281(14) 0.066(2) 0.0554(19) -0.0141(16) -0.0156(13) 0.0008(14)
C16 0.0330(15) 0.076(2) 0.061(2) -0.0238(18) -0.0133(15) 0.0143(15)
C4 0.074(2) 0.072(2) 0.0406(18) -0.0010(16) -0.0303(18) -0.0033(19)
C22 0.084(3) 0.049(2) 0.0498(19) -0.0031(16) -0.0030(18) -0.0298(18)
C7 0.071(2) 0.053(2) 0.0441(18) 0.0038(15) -0.0281(17) -0.0018(17)
C26 0.101(3) 0.049(2) 0.0413(18) -0.0030(15) -0.0020(19) -0.025(2)
C5 0.079(3) 0.083(3) 0.047(2) 0.0011(19) -0.019(2) -0.012(2)
C24 0.104(3) 0.055(2) 0.066(3) -0.023(2) 0.008(2) -0.013(2)
C23 0.097(3) 0.073(3) 0.051(2) -0.0129(19) 0.017(2) -0.039(2)
C25 0.154(5) 0.039(2) 0.062(3) -0.0061(18) 0.007(3) -0.017(3)
C6 0.090(3) 0.117(4) 0.054(2) -0.007(3) -0.013(2) -0.012(3)
C3 0.080(3) 0.156(5) 0.075(3) -0.052(3) -0.039(2) -0.006(3)
C1 0.112(4) 0.151(5) 0.059(3) -0.045(3) -0.025(3) -0.003(4)
C2 0.122(5) 0.193(7) 0.101(4) -0.067(4) -0.055(4) -0.033(5)

loop_
_atom_type_symbol
_atom_type_description
_atom_type_scat_dispersion_real
_atom_type_scat_dispersion_imag
_atom_type_scat_source
C C 0.0033 0.0016 'International Tables Vol C Tables 4.2.6.8 and 6.1.1.4'
Cu Cu 0.3201 1.2651 'International Tables Vol C Tables 4.2.6.8 and 6.1.1.4'
I I -0.4742 1.8119 'International Tables Vol C Tables 4.2.6.8 and 6.1.1.4'
N N 0.0061 0.0033 'International Tables Vol C Tables 4.2.6.8 and 6.1.1.4'
S S 0.1246 0.1234 'International Tables Vol C Tables 4.2.6.8 and 6.1.1.4'
H H 0.0000 0.0000 'International Tables Vol C Tables 4.2.6.8 and 6.1.1.4'

loop_
_geom_angle_atom_site_label_1
_geom_angle_atom_site_label_2
_geom_angle_atom_site_label_3
_geom_angle
_geom_angle_site_symmetry_1
_geom_angle_site_symmetry_3
_geom_angle_publ_flag
Cu1 I2 Cu2 58.044(11) . 2_756 ?
Cu1 I1 Cu2 57.640(11) . 2_756 ?
I2 Cu1 I1 118.843(13) . . ?
I2 Cu1 Cu2 64.345(13) . 2_756 ?
Cu2 Cu1 I1 61.973(13) 2_756 . ?
N1 Cu1 I2 125.24(6) . . ?
N1 Cu1 I1 102.51(6) . . ?
N1 Cu1 Cu2 163.59(6) . 2_756 ?
N1 Cu1 N2 80.86(8) . . ?
N2 Cu1 I2 115.50(6) . . ?
N2 Cu1 I1 107.02(6) . . ?
N2 Cu1 Cu2 107.88(6) . 2_756 ?
I1 Cu2 I2 111.599(13) 2_756 2_756 ?
Cu1 Cu2 I2 57.612(12) 2_756 2_756 ?
Cu1 Cu2 I1 60.388(12) 2_756 2_756 ?
S2 Cu2 I2 110.03(2) 2_756 2_756 ?
S2 Cu2 I1 99.73(2) 2_756 2_756 ?
S2 Cu2 Cu1 93.75(2) 2_756 2_756 ?
S1 Cu2 I2 103.56(2) . 2_756 ?
S1 Cu2 I1 106.40(2) . 2_756 ?
S1 Cu2 Cu1 140.87(2) . 2_756 ?
S1 Cu2 S2 125.37(3) . 2_756 ?
C20 S2 Cu2 110.86(10) . 2_756 ?
C19 S2 Cu2 106.67(9) . 2_756 ?
C19 S2 C20 98.94(13) . . ?
C8 S1 Cu2 102.91(9) . . ?
C8 S1 C7 100.07(15) . . ?
C7 S1 Cu2 107.32(12) . . ?
C13 N1 Cu1 113.53(17) . . ?
C9 N1 Cu1 126.87(16) . . ?
C9 N1 C13 119.4(2) . . ?
C18 N2 Cu1 128.32(17) . . ?
C18 N2 C14 119.6(2) . . ?
C14 N2 Cu1 111.37(17) . . ?
N1 C13 C12 121.2(2) . . ?
N1 C13 C14 116.1(2) . . ?
C12 C13 C14 122.7(2) . . ?
N1 C9 C8 114.0(2) . . ?
N1 C9 C10 121.6(2) . . ?
C10 C9 C8 124.3(2) . . ?
C11 C12 C13 119.3(2) . . ?
N2 C18 C19 117.7(2) . . ?
N2 C18 C17 121.5(3) . . ?
C17 C18 C19 120.7(3) . . ?
C9 C8 S1 116.02(18) . . ?
N2 C14 C13 116.5(2) . . ?
N2 C14 C15 120.9(3) . . ?
C15 C14 C13 122.6(2) . . ?
C21 C20 S2 112.0(2) . . ?
C22 C21 C20 120.6(3) . . ?
C26 C21 C20 121.7(3) . . ?
C26 C21 C22 117.7(3) . . ?
C18 C19 S2 113.50(19) . . ?
C12 C11 C10 119.6(2) . . ?
C11 C10 C9 118.9(3) . . ?
C16 C17 C18 119.0(3) . . ?
C16 C15 C14 119.2(3) . . ?
C15 C16 C17 119.8(3) . . ?
C5 C4 C7 120.1(4) . . ?
C3 C4 C7 121.1(4) . . ?
C3 C4 C5 118.8(4) . . ?
C21 C22 C23 120.9(3) . . ?
C4 C7 S1 109.0(3) . . ?
C21 C26 C25 121.3(3) . . ?
C6 C5 C4 121.2(4) . . ?
C23 C24 C25 119.7(4) . . ?
C24 C23 C22 120.4(4) . . ?
C24 C25 C26 119.9(4) . . ?
C1 C6 C5 119.4(5) . . ?
C4 C3 C2 119.5(5) . . ?
C6 C1 C2 121.6(5) . . ?
C1 C2 C3 119.5(5) . . ?

loop_
_geom_bond_atom_site_label_1
_geom_bond_atom_site_label_2
_geom_bond_distance
_geom_bond_site_symmetry_2
_geom_bond_publ_flag
I2 Cu1 2.5492(4) . ?
I2 Cu2 2.7212(4) 2_756 ?
I1 Cu1 2.6361(4) . ?
I1 Cu2 2.6766(4) 2_756 ?
Cu1 Cu2 2.5613(5) 2_756 ?
Cu1 N1 2.043(2) . ?
Cu1 N2 2.098(2) . ?
Cu2 I2 2.7212(5) 2_756 ?
Cu2 I1 2.6766(4) 2_756 ?
Cu2 Cu1 2.5612(5) 2_756 ?
Cu2 S2 2.2947(7) 2_756 ?
Cu2 S1 2.2788(7) . ?
S2 Cu2 2.2947(7) 2_756 ?
S2 C20 1.832(3) . ?
S2 C19 1.827(3) . ?
S1 C8 1.800(3) . ?
S1 C7 1.828(3) . ?
N1 C13 1.354(3) . ?
N1 C9 1.339(3) . ?
N2 C18 1.342(3) . ?
N2 C14 1.350(3) . ?
C13 C12 1.385(4) . ?
C13 C14 1.485(4) . ?
C9 C8 1.515(3) . ?
C9 C10 1.389(4) . ?
C12 C11 1.371(4) . ?
C18 C19 1.499(4) . ?
C18 C17 1.389(4) . ?
C14 C15 1.395(4) . ?
C20 C21 1.505(4) . ?
C21 C22 1.380(4) . ?
C21 C26 1.357(5) . ?
C11 C10 1.380(4) . ?
C17 C16 1.374(5) . ?
C15 C16 1.371(5) . ?
C4 C7 1.498(5) . ?
C4 C5 1.378(5) . ?
C4 C3 1.375(6) . ?
C22 C23 1.380(5) . ?
C26 C25 1.375(5) . ?
C5 C6 1.377(6) . ?
C24 C23 1.336(6) . ?
C24 C25 1.373(5) . ?
C6 C1 1.340(7) . ?
C3 C2 1.402(7) . ?
C1 C2 1.359(7) . ?
